data_4323487
loop_
_publ_author_name
'Rajiv Bhalla'
'Madeleine Helliwell'
'C. David Garner'

_publ_contact_author
;
C. David Garner
The Chemistry Department, University of Manchester, Oxford Road, Manchester,
M13 9PL. U.K.
;
_publ_contact_author_email Dave.Garner@Manchester.ac.uk
_publ_contact_author_fax '44 161 275 4616'
_publ_contact_author_phone '44 161 275 4653/2'
_publ_section_title
;
 Synthesis and Coordination Chemistry of the Bis(imidazole) Ligand,
 Bis(1-methyl-4,5-diphenylimidaz-2-oyl)(benzyloxy)methane
;
_journal_name_full 'Inorganic Chemistry'
_journal_page_first 2944
_journal_page_last 2949
_journal_paper_doi 10.1021/ic961204c
_journal_volume 36
_journal_year 1997
_chemical_formula_sum 'C41 H36 Cl2 Cu N6 O7'
_chemical_formula_weight 859.22
_space_group_IT_number 14
_symmetry_cell_setting monoclinic
_symmetry_Int_Tables_number 14
_symmetry_space_group_name_Hall '-P 2ybc'
_symmetry_space_group_name_H-M 'P 1 21/c 1'
_cell_angle_alpha 90
_cell_angle_beta 103.709(8)
_cell_angle_gamma 90
_cell_formula_units_Z 4
_cell_length_a 9.748(1)
_cell_length_b 24.157(5)
_cell_length_c 17.209(2)
_cell_measurement_reflns_used 23
_cell_measurement_temperature 294.2
_cell_measurement_theta_max 39.1
_cell_measurement_theta_min 32.7
_cell_volume 3937.0(10)
_computing_cell_refinement 'MSC/AFC Diffractometer Control'
_computing_data_collection 'MSC/AFC Diffractometer Control'
_computing_data_reduction 'teXsan (MSC, 1995)'
_computing_publication_material 'teXsan (MSC, 1995)'
_computing_structure_refinement 'teXsan (MSC, 1995)'
_computing_structure_solution 'SHELXS-86 (Sheldrick, 1990)'
_diffrn_ambient_temperature 294.2
_diffrn_measurement_device 'Rigaku AFC5R'
_diffrn_measurement_method \w-2\q
_diffrn_orient_matrix_UB_11 0.00793
_diffrn_orient_matrix_UB_12 0.04117
_diffrn_orient_matrix_UB_13 0.00518
_diffrn_orient_matrix_UB_21 0.10311
_diffrn_orient_matrix_UB_22 -0.00363
_diffrn_orient_matrix_UB_23 0.02528
_diffrn_orient_matrix_UB_31 0.02134
_diffrn_orient_matrix_UB_32 0.00224
_diffrn_orient_matrix_UB_33 -0.05396
_diffrn_radiation_detector 'scintillation counter'
_diffrn_radiation_monochromator graphite
_diffrn_radiation_source 'Rigaku rotating anode'
_diffrn_radiation_type 'Cu K\a'
_diffrn_radiation_wavelength 1.5418
_diffrn_reflns_av_R_equivalents 0.02998
_diffrn_reflns_limit_h_max 10
_diffrn_reflns_limit_h_min -3
_diffrn_reflns_limit_k_max 27
_diffrn_reflns_limit_k_min -17
_diffrn_reflns_limit_l_max 19
_diffrn_reflns_limit_l_min -19
_diffrn_reflns_number 6443
_diffrn_reflns_reduction_process 'Lp corrections applied'
_diffrn_reflns_theta_max 60.19
_diffrn_reflns_theta_min 0.00
_diffrn_standards_decay_% 5.30
_diffrn_standards_interval_count 150
_diffrn_standards_number 3
_exptl_absorpt_coefficient_mu 2.521
_exptl_absorpt_correction_T_max 1.000
_exptl_absorpt_correction_T_min 0.728
_exptl_absorpt_correction_type
;
\DF (DIFABS; Walker & Stuart, 1983)
;
_exptl_crystal_colour green
_exptl_crystal_density_diffrn 1.449
_exptl_crystal_density_meas ?
_exptl_crystal_description tabular
_exptl_crystal_F_000 1772.00
_exptl_crystal_size_max 0.40
_exptl_crystal_size_mid 0.25
_exptl_crystal_size_min 0.07
_refine_diff_density_max 0.68
_refine_diff_density_min -0.73
_refine_ls_extinction_method none
_refine_ls_goodness_of_fit_obs 2.710
_refine_ls_hydrogen_treatment noref
_refine_ls_matrix_type full
_refine_ls_number_constraints 0
_refine_ls_number_parameters 514
_refine_ls_number_reflns 4332
_refine_ls_number_restraints 0
_refine_ls_R_factor_obs 0.0657
_refine_ls_shift/esd_max 0.0020
_refine_ls_shift/esd_mean 0.0000
_refine_ls_structure_factor_coef F
_refine_ls_weighting_details 'w = 1/[\s^2^(Fo) + 0.00022|Fo|^2^]'
_refine_ls_weighting_scheme calc
_refine_ls_wR_factor_obs 0.0873
_reflns_number_observed 4332
_reflns_number_total 6047
_reflns_observed_criterion >3.00\s(I)
_cod_data_source_file ic961204c_2.cif
_cod_data_source_block S322
_cod_depositor_comments
;
 Correcting the data name order in the GEOM_TORSION loop.

 Antanas Vaitkus,
 2018-08-08

The following automatic conversions were performed:

'_exptl_crystal_density_meas' value 'not measured' was changed to '?'
- the value is perceived as not measured.

Automatic conversion script
Id: cif_fix_values 3008 2015-01-20 13:52:24Z robertas 

The following automatic conversions were performed:

'_refine_ls_weighting_scheme' value 'w = 1/[\s^2^(Fo) +
0.00022|Fo|^2^]' was changed to 'calc'. New tag
'_refine_ls_weighting_details' was created. The value of the new tag
was set to 'w = 1/[\s^2^(Fo) + 0.00022|Fo|^2^]'.

Automatic conversion script
Id: cif_fix_values 3143 2015-03-26 13:38:13Z robertas 
;
_cod_original_cell_volume 3936.8(10)
_cod_original_sg_symbol_H-M 'P 21/c '
_cod_original_formula_sum 'C41 H36 Cl2 Cu N6 O7 '
_cod_database_code 4323487

loop_
_symmetry_equiv_pos_as_xyz
'   +x,   +y,   +z'
'   -x,1/2+y,1/2-z'
'   -x,   -y,   -z'
'   +x,1/2-y,1/2+z'

loop_
_atom_site_aniso_label
_atom_site_aniso_U_11
_atom_site_aniso_U_22
_atom_site_aniso_U_33
_atom_site_aniso_U_12
_atom_site_aniso_U_13
_atom_site_aniso_U_23
Cu1 0.0321(5) 0.0358(5) 0.0310(5) 0.0071(4) 0.0064(4) 0.0051(4)
O1 0.036(2) 0.035(2) 0.070(3) -0.006(2) 0.009(2) -0.003(2)
O2 0.056(3) 0.045(3) 0.038(2) 0.012(2) 0.005(2) 0.008(2)
O3 0.056(3) 0.057(3) 0.094(4) 0.012(3) 0.018(3) 0.004(3)
O4 0.145(5) 0.055(3) 0.061(3) 0.027(3) 0.049(3) 0.024(3)
O5 0.045(3) 0.066(3) 0.043(3) 0.008(2) 0.010(2) 0.001(2)
O6 0.055(3) 0.083(4) 0.070(4) -0.006(3) 0.014(3) -0.009(3)
O7 0.082(4) 0.144(6) 0.081(4) 0.021(4) 0.004(3) -0.065(4)
N1 0.032(3) 0.027(2) 0.035(3) 0.004(2) 0.008(2) 0.003(2)
N2 0.030(3) 0.036(3) 0.044(3) 0.003(2) 0.015(2) 0.003(2)
N3 0.028(2) 0.033(2) 0.032(3) 0.003(2) 0.005(2) 0.003(2)
N4 0.032(3) 0.033(3) 0.031(3) 0.003(2) 0.008(2) 0.006(2)
N5 0.087(5) 0.040(3) 0.044(4) 0.020(3) 0.034(3) 0.007(3)
N6 0.054(4) 0.053(3) 0.034(3) 0.019(3) 0.005(3) -0.008(3)
C1 0.034(3) 0.039(3) 0.044(4) 0.006(3) 0.017(3) 0.009(3)
C2 0.032(3) 0.032(3) 0.035(3) 0.000(2) 0.008(3) 0.000(2)
C3 0.028(3) 0.033(3) 0.042(4) 0.005(2) 0.007(3) -0.001(3)
C4 0.031(3) 0.033(3) 0.035(3) 0.006(2) 0.005(3) 0.001(2)
C5 0.035(3) 0.046(4) 0.063(4) -0.002(3) 0.019(3) 0.007(3)
C6 0.040(4) 0.036(3) 0.059(4) 0.002(3) 0.024(3) -0.003(3)
C7 0.064(5) 0.064(5) 0.058(5) -0.004(4) 0.020(4) -0.012(4)
C8 0.098(7) 0.080(6) 0.076(6) 0.000(5) 0.050(5) -0.026(5)
C9 0.125(9) 0.057(5) 0.141(10) 0.005(6) 0.099(8) -0.019(6)
C10 0.079(6) 0.079(6) 0.119(8) 0.038(5) 0.050(6) 0.010(6)
C11 0.060(4) 0.054(4) 0.071(5) 0.024(4) 0.026(4) 0.004(4)
C12 0.043(4) 0.033(3) 0.040(4) 0.007(3) 0.016(3) -0.001(3)
C13 0.061(4) 0.041(4) 0.056(4) 0.011(3) 0.017(4) 0.011(3)
C14 0.095(6) 0.052(5) 0.068(5) 0.029(5) 0.027(5) 0.021(4)
C15 0.133(8) 0.030(4) 0.084(6) 0.006(5) 0.053(6) 0.011(4)
C16 0.087(6) 0.056(5) 0.080(6) -0.024(4) 0.039(5) -0.008(4)
C17 0.052(4) 0.043(4) 0.057(4) -0.007(3) 0.019(3) -0.003(3)
C18 0.029(3) 0.028(3) 0.039(3) 0.005(2) 0.009(3) 0.001(2)
C19 0.029(3) 0.034(3) 0.036(3) 0.004(2) 0.004(3) 0.002(3)
C20 0.027(3) 0.036(3) 0.030(3) 0.006(2) 0.003(2) 0.001(2)
C21 0.045(4) 0.048(4) 0.043(4) 0.007(3) 0.012(3) 0.012(3)
C22 0.029(3) 0.041(3) 0.037(3) 0.006(3) 0.009(3) 0.008(3)
C23 0.050(4) 0.043(4) 0.049(4) 0.010(3) 0.007(3) 0.005(3)
C24 0.085(6) 0.048(4) 0.077(6) 0.030(4) 0.033(5) 0.026(4)
C25 0.061(5) 0.079(6) 0.072(6) 0.040(4) 0.023(4) 0.033(5)
C26 0.037(4) 0.105(7) 0.053(5) 0.012(4) -0.006(3) 0.017(5)
C27 0.039(4) 0.047(4) 0.051(4) 0.007(3) 0.002(3) 0.005(3)
C28 0.026(3) 0.046(3) 0.024(3) 0.007(3) 0.000(2) 0.003(3)
C29 0.059(4) 0.061(4) 0.052(4) 0.022(4) 0.028(4) 0.015(3)
C30 0.058(5) 0.102(7) 0.063(5) 0.031(5) 0.030(4) 0.009(5)
C31 0.039(4) 0.129(8) 0.051(5) 0.001(5) 0.015(4) 0.021(5)
C32 0.058(5) 0.078(6) 0.060(5) -0.017(4) 0.013(4) 0.016(4)
C33 0.046(4) 0.052(4) 0.041(4) -0.005(3) 0.010(3) 0.005(3)
C34 0.057(4) 0.041(4) 0.094(6) -0.006(3) 0.035(4) 0.002(4)
C35 0.046(4) 0.031(3) 0.075(5) -0.010(3) 0.009(4) -0.006(3)
C36 0.079(5) 0.045(4) 0.073(5) 0.001(4) 0.022(4) 0.006(4)
C37 0.094(7) 0.047(5) 0.111(8) 0.010(4) 0.022(6) 0.009(5)
C38 0.099(7) 0.059(5) 0.121(8) 0.004(5) 0.043(6) -0.023(6)
C39 0.120(8) 0.065(5) 0.080(6) 0.011(5) 0.051(6) -0.008(5)
C40 0.087(6) 0.048(4) 0.059(5) 0.002(4) 0.025(4) 0.001(4)
Cl1 0.161(3) 0.137(3) 0.160(3) -0.034(2) 0.035(3) -0.006(2)
Cl2 0.162(3) 0.153(3) 0.192(4) 0.012(3) 0.059(3) 0.075(3)
C41 0.087(7) 0.132(9) 0.121(9) -0.005(7) 0.016(6) 0.015(8)

loop_
_atom_site_label
_atom_site_fract_x
_atom_site_fract_y
_atom_site_fract_z
_atom_site_U_iso_or_equiv
_atom_site_occupancy
_atom_site_refinement_flags
_atom_site_thermal_displace_type
_atom_site_calc_flag
_atom_site_calc_attached_atom
Cu1 0.18052(8) 0.20349(3) 0.23125(5) 0.0342(2) 1.000 . Uani d ?
O1 0.3770(4) 0.3049(2) 0.1411(3) 0.049(1) 1.000 . Uani d ?
O2 0.2669(5) 0.1484(2) 0.3124(2) 0.048(1) 1.000 . Uani d ?
O3 0.0526(5) 0.1197(2) 0.2782(3) 0.072(2) 1.000 . Uani d ?
O4 0.2026(6) 0.0788(2) 0.3740(3) 0.091(2) 1.000 . Uani d ?
O5 0.1189(5) 0.2437(2) 0.3192(3) 0.053(1) 1.000 . Uani d ?
O6 0.3320(5) 0.2694(2) 0.3255(3) 0.072(2) 1.000 . Uani d ?
O7 0.2254(6) 0.2970(3) 0.4138(4) 0.105(2) 1.000 . Uani d ?
N1 0.2862(4) 0.1758(2) 0.1529(3) 0.033(1) 1.000 . Uani d ?
N2 0.4350(5) 0.1907(2) 0.0767(3) 0.038(1) 1.000 . Uani d ?
N3 0.0770(4) 0.2569(2) 0.1527(3) 0.032(1) 1.000 . Uani d ?
N4 0.0386(5) 0.3126(2) 0.0478(3) 0.033(1) 1.000 . Uani d ?
N5 0.1702(7) 0.1145(2) 0.3218(3) 0.060(2) 1.000 . Uani d ?
N6 0.2237(6) 0.2704(2) 0.3524(3) 0.048(2) 1.000 . Uani d ?
C1 0.2808(6) 0.2703(2) 0.0882(4) 0.041(2) 1.000 . Uani d ?
C2 0.3319(6) 0.2122(2) 0.1068(3) 0.034(2) 1.000 . Uani d ?
C3 0.4547(6) 0.1368(2) 0.1023(3) 0.036(2) 1.000 . Uani d ?
C4 0.3631(6) 0.1276(2) 0.1502(3) 0.034(2) 1.000 . Uani d ?
C5 0.5192(6) 0.2205(3) 0.0320(4) 0.050(2) 1.000 . Uani d ?
C6 0.5467(6) 0.0985(2) 0.0683(4) 0.047(2) 1.000 . Uani d ?
C7 0.5094(7) 0.0877(3) -0.0133(4) 0.064(2) 1.000 . Uani d ?
C8 0.590(1) 0.0536(4) -0.0464(5) 0.088(3) 1.000 . Uani d ?
C9 0.708(1) 0.0305(4) -0.0006(7) 0.113(4) 1.000 . Uani d ?
C10 0.7487(9) 0.0410(4) 0.0797(6) 0.096(3) 1.000 . Uani d ?
C11 0.6679(7) 0.0752(3) 0.1153(4) 0.064(2) 1.000 . Uani d ?
C12 0.3337(6) 0.0743(2) 0.1861(4) 0.040(2) 1.000 . Uani d ?
C13 0.4413(7) 0.0465(3) 0.2384(4) 0.055(2) 1.000 . Uani d ?
C14 0.4160(10) -0.0049(3) 0.2671(5) 0.075(3) 1.000 . Uani d ?
C15 0.286(1) -0.0271(3) 0.2479(5) 0.087(3) 1.000 . Uani d ?
C16 0.1784(9) 0.0005(3) 0.1978(5) 0.078(3) 1.000 . Uani d ?
C17 0.2015(7) 0.0515(3) 0.1666(4) 0.053(2) 1.000 . Uani d ?
C18 0.1311(6) 0.2776(2) 0.0949(3) 0.033(2) 1.000 . Uani d ?
C19 -0.0805(6) 0.3154(2) 0.0787(3) 0.034(2) 1.000 . Uani d ?
C20 -0.0564(5) 0.2803(2) 0.1440(3) 0.032(2) 1.000 . Uani d ?
C21 0.0509(6) 0.3391(3) -0.0265(4) 0.047(2) 1.000 . Uani d ?
C22 -0.2024(6) 0.3510(2) 0.0413(3) 0.037(2) 1.000 . Uani d ?
C23 -0.2082(7) 0.4042(3) 0.0689(4) 0.049(2) 1.000 . Uani d ?
C24 -0.3206(9) 0.4387(3) 0.0342(5) 0.073(3) 1.000 . Uani d ?
C25 -0.4233(8) 0.4204(4) -0.0295(5) 0.073(3) 1.000 . Uani d ?
C26 -0.4172(7) 0.3674(4) -0.0575(4) 0.067(3) 1.000 . Uani d ?
C27 -0.3050(6) 0.3325(3) -0.0214(4) 0.048(2) 1.000 . Uani d ?
C28 -0.1543(5) 0.2659(2) 0.1928(3) 0.033(2) 1.000 . Uani d ?
C29 -0.2302(7) 0.3067(3) 0.2205(4) 0.060(2) 1.000 . Uani d ?
C30 -0.3261(8) 0.2933(4) 0.2647(5) 0.077(3) 1.000 . Uani d ?
C31 -0.3480(7) 0.2406(4) 0.2826(4) 0.075(3) 1.000 . Uani d ?
C32 -0.2740(8) 0.1993(3) 0.2572(5) 0.067(3) 1.000 . Uani d ?
C33 -0.1773(7) 0.2119(3) 0.2115(4) 0.048(2) 1.000 . Uani d ?
C34 0.3861(7) 0.3605(3) 0.1132(5) 0.067(2) 1.000 . Uani d ?
C35 0.2867(7) 0.4008(3) 0.1396(4) 0.053(2) 1.000 . Uani d ?
C36 0.2372(8) 0.4456(3) 0.0922(5) 0.068(2) 1.000 . Uani d ?
C37 0.1564(10) 0.4865(3) 0.1189(6) 0.088(3) 1.000 . Uani d ?
C38 0.1241(10) 0.4800(4) 0.1920(6) 0.098(3) 1.000 . Uani d ?
C39 0.1692(10) 0.4347(4) 0.2385(5) 0.092(3) 1.000 . Uani d ?
C40 0.2514(8) 0.3955(3) 0.2124(4) 0.067(2) 1.000 . Uani d ?
H1 0.2845 0.2789 0.0345 0.043 1.000 . Uiso c ?
H5A 0.5848 0.1959 0.0175 0.052 1.000 . Uiso c ?
H5B 0.4598 0.2360 -0.0144 0.052 1.000 . Uiso c ?
H5C 0.5692 0.2493 0.0647 0.052 1.000 . Uiso c ?
H7 0.4259 0.1047 -0.0467 0.071 1.000 . Uiso c ?
H8 0.5696 0.0451 -0.1013 0.090 1.000 . Uiso c ?
H9 0.7619 0.0066 -0.0229 0.099 1.000 . Uiso c ?
H10 0.8357 0.0258 0.1099 0.102 1.000 . Uiso c ?
H11 0.6931 0.0822 0.1713 0.069 1.000 . Uiso c ?
H13 0.5341 0.0626 0.2552 0.060 1.000 . Uiso c ?
H14 0.4892 -0.0259 0.3005 0.078 1.000 . Uiso c ?
H15 0.2658 -0.0613 0.2681 0.084 1.000 . Uiso c ?
H16 0.0866 -0.0161 0.1829 0.081 1.000 . Uiso c ?
H17 0.1260 0.0705 0.1325 0.056 1.000 . Uiso c ?
H21A 0.1414 0.3317 -0.0353 0.055 1.000 . Uiso c ?
H21B -0.0200 0.3253 -0.0696 0.055 1.000 . Uiso c ?
H21C 0.0393 0.3780 -0.0219 0.055 1.000 . Uiso c ?
H23 -0.1346 0.4176 0.1115 0.057 1.000 . Uiso c ?
H24 -0.3281 0.4750 0.0546 0.078 1.000 . Uiso c ?
H25 -0.4959 0.4442 -0.0539 0.075 1.000 . Uiso c ?
H26 -0.4901 0.3547 -0.1006 0.076 1.000 . Uiso c ?
H27 -0.3013 0.2965 -0.0417 0.055 1.000 . Uiso c ?
H29 -0.2129 0.3453 0.2108 0.061 1.000 . Uiso c ?
H30 -0.3821 0.3208 0.2815 0.080 1.000 . Uiso c ?
H31 -0.4137 0.2319 0.3125 0.082 1.000 . Uiso c ?
H32 -0.2852 0.1617 0.2730 0.078 1.000 . Uiso c ?
H33 -0.1263 0.1832 0.1934 0.056 1.000 . Uiso c ?
H34A 0.4797 0.3739 0.1324 0.069 1.000 . Uiso c ?
H34B 0.3641 0.3603 0.0560 0.069 1.000 . Uiso c ?
H36 0.2580 0.4496 0.0403 0.075 1.000 . Uiso c ?
H37 0.1251 0.5180 0.0875 0.096 1.000 . Uiso c ?
H38 0.0703 0.5077 0.2094 0.102 1.000 . Uiso c ?
H39 0.1430 0.4307 0.2886 0.096 1.000 . Uiso c ?
H40 0.2832 0.3642 0.2445 0.074 1.000 . Uiso c ?
Cl1 0.0629(4) 0.4054(2) 0.4561(2) 0.159(2) 1.000 . Uani d ?
Cl2 -0.1105(4) 0.3200(2) 0.4937(2) 0.176(2) 1.000 . Uani d ?
C41 -0.064(1) 0.3592(5) 0.4214(7) 0.117(4) 1.000 . Uani d ?
H41A -0.1436 0.3784 0.3943 0.137 1.000 . Uiso c ?
H41B -0.0298 0.3350 0.3875 0.137 1.000 . Uiso c ?

loop_
_atom_type_symbol
_atom_type_oxidation_number
_atom_type_number_in_cell
_atom_type_scat_dispersion_real
_atom_type_scat_dispersion_imag
_atom_type_scat_source
C 0 164 0.018 0.009
;International Tables for Crystallography
(1992, Vol. C, Tables 4.2.6.8 and 6.1.1.1)
;
H 0 144 0.000 0.000
;International Tables for Crystallography
(1992, Vol. C, Table 6.1.1.2)
;
N 0 24 0.031 0.018
;International Tables for Crystallography
(1992, Vol. C, Tables 4.2.6.8 and 6.1.1.1)
;
O 0 28 0.049 0.032
;International Tables for Crystallography
(1992, Vol. C, Tables 4.2.6.8 and 6.1.1.1)
;
Cu 0 4 -1.965 0.589
;International Tables for Crystallography
(1992, Vol. C, Tables 4.2.6.8 and 6.1.1.1)
;
Cl 0 8 0.364 0.702
;International Tables for Crystallography
(1992, Vol. C, Tables 4.2.6.8 and 6.1.1.1)
;

loop_
_geom_angle_atom_site_label_1
_geom_angle_atom_site_label_2
_geom_angle_atom_site_label_3
_geom_angle
_geom_angle_site_symmetry_1
_geom_angle_site_symmetry_2
_geom_angle_site_symmetry_3
_geom_angle_publ_flag
O2 CU1 O5 86.9(2) . . . yes
O2 CU1 N1 92.9(2) . . . yes
O2 CU1 N3 174.5(2) . . . yes
O5 CU1 N1 165.1(2) . . . yes
O5 CU1 N3 90.3(2) . . . yes
N1 CU1 N3 91.0(2) . . . yes
C1 O1 C34 115.0(4) . . . yes
CU1 O2 N5 108.4(3) . . . yes
CU1 O5 N6 104.0(4) . . . yes
CU1 N1 C2 118.7(4) . . . yes
CU1 N1 C4 132.1(4) . . . yes
C2 N1 C4 105.9(5) . . . yes
C2 N2 C3 107.8(5) . . . yes
C2 N2 C5 125.9(5) . . . yes
C3 N2 C5 126.1(5) . . . yes
CU1 N3 C18 122.1(3) . . . yes
CU1 N3 C20 130.9(4) . . . yes
C18 N3 C20 107.0(4) . . . yes
C18 N4 C19 107.4(5) . . . yes
C18 N4 C21 128.1(5) . . . yes
C19 N4 C21 124.3(4) . . . yes
O2 N5 O3 117.9(5) . . . yes
O2 N5 O4 117.9(6) . . . yes
O3 N5 O4 124.2(7) . . . yes
O5 N6 O6 119.9(5) . . . yes
O5 N6 O7 120.9(6) . . . yes
O6 N6 O7 119.2(6) . . . yes
O1 C1 C2 106.3(4) . . . yes
O1 C1 C18 112.9(5) . . . yes
O1 C1 H1 108.8 . . . no
C2 C1 C18 112.0(5) . . . yes
C2 C1 H1 108.8 . . . no
C18 C1 H1 108.0 . . . no
N1 C2 N2 111.2(5) . . . yes
N1 C2 C1 127.3(5) . . . yes
N2 C2 C1 121.5(5) . . . yes
N2 C3 C4 106.5(5) . . . yes
N2 C3 C6 120.7(5) . . . yes
C4 C3 C6 132.2(5) . . . yes
N1 C4 C3 108.6(5) . . . yes
N1 C4 C12 123.6(5) . . . yes
C3 C4 C12 127.4(5) . . . yes
N2 C5 H5A 109.4 . . . no
N2 C5 H5B 109.7 . . . no
N2 C5 H5C 108.9 . . . no
H5A C5 H5B 110.1 . . . no
H5A C5 H5C 109.3 . . . no
H5B C5 H5C 109.5 . . . no
C3 C6 C7 118.2(5) . . . yes
C3 C6 C11 121.9(6) . . . yes
C7 C6 C11 119.9(6) . . . yes
C6 C7 C8 120.1(6) . . . yes
C6 C7 H7 120.1 . . . no
C8 C7 H7 119.8 . . . no
C7 C8 C9 120.3(9) . . . yes
C7 C8 H8 123.5 . . . no
C9 C8 H8 116.1 . . . no
C8 C9 C10 120(1) . . . yes
C8 C9 H9 120.5 . . . no
C10 C9 H9 118.5 . . . no
C9 C10 C11 119.9(8) . . . yes
C9 C10 H10 119.0 . . . no
C11 C10 H10 121.0 . . . no
C6 C11 C10 118.8(7) . . . yes
C6 C11 H11 120.0 . . . no
C10 C11 H11 121.2 . . . no
C4 C12 C13 120.0(5) . . . yes
C4 C12 C17 120.8(5) . . . yes
C13 C12 C17 119.2(6) . . . yes
C12 C13 C14 119.9(6) . . . yes
C12 C13 H13 120.8 . . . no
C14 C13 H13 119.3 . . . no
C13 C14 C15 120.6(7) . . . yes
C13 C14 H14 121.6 . . . no
C15 C14 H14 117.8 . . . no
C14 C15 C16 119.9(7) . . . yes
C14 C15 H15 121.7 . . . no
C16 C15 H15 118.4 . . . no
C15 C16 C17 120.8(8) . . . yes
C15 C16 H16 119.4 . . . no
C17 C16 H16 119.8 . . . no
C12 C17 C16 119.7(6) . . . yes
C12 C17 H17 120.3 . . . no
C16 C17 H17 120.0 . . . no
N3 C18 N4 110.9(5) . . . yes
N3 C18 C1 125.4(5) . . . yes
N4 C18 C1 123.2(5) . . . yes
N4 C19 C20 106.5(4) . . . yes
N4 C19 C22 121.3(5) . . . yes
C20 C19 C22 132.2(6) . . . yes
N3 C20 C19 108.1(5) . . . yes
N3 C20 C28 124.4(5) . . . yes
C19 C20 C28 127.4(5) . . . yes
N4 C21 H21A 109.3 . . . no
N4 C21 H21B 109.6 . . . no
N4 C21 H21C 109.0 . . . no
H21A C21 H21B 110.0 . . . no
H21A C21 H21C 109.4 . . . no
H21B C21 H21C 109.6 . . . no
C19 C22 C23 119.1(5) . . . yes
C19 C22 C27 121.1(5) . . . yes
C23 C22 C27 119.8(5) . . . yes
C22 C23 C24 120.3(6) . . . yes
C22 C23 H23 119.8 . . . no
C24 C23 H23 119.9 . . . no
C23 C24 C25 120.1(7) . . . yes
C23 C24 H24 121.0 . . . no
C25 C24 H24 118.9 . . . no
C24 C25 C26 119.8(7) . . . yes
C24 C25 H25 119.7 . . . no
C26 C25 H25 120.5 . . . no
C25 C26 C27 119.8(6) . . . yes
C25 C26 H26 119.3 . . . no
C27 C26 H26 120.9 . . . no
C22 C27 C26 120.2(6) . . . yes
C22 C27 H27 120.8 . . . no
C26 C27 H27 118.9 . . . no
C20 C28 C29 120.5(5) . . . yes
C20 C28 C33 121.7(5) . . . yes
C29 C28 C33 117.8(6) . . . yes
C28 C29 C30 120.7(7) . . . yes
C28 C29 H29 119.8 . . . no
C30 C29 H29 119.4 . . . no
C29 C30 C31 121.1(8) . . . yes
C29 C30 H30 121.3 . . . no
C31 C30 H30 117.5 . . . no
C30 C31 C32 119.7(8) . . . yes
C30 C31 H31 120.4 . . . no
C32 C31 H31 119.9 . . . no
C31 C32 C33 120.1(7) . . . yes
C31 C32 H32 119.6 . . . no
C33 C32 H32 120.1 . . . no
C28 C33 C32 120.4(6) . . . yes
C28 C33 H33 119.3 . . . no
C32 C33 H33 120.2 . . . no
O1 C34 C35 114.0(6) . . . yes
O1 C34 H34A 109.4 . . . no
O1 C34 H34B 108.8 . . . no
C35 C34 H34A 107.9 . . . no
C35 C34 H34B 108.0 . . . no
H34A C34 H34B 108.8 . . . no
C34 C35 C36 119.3(7) . . . yes
C34 C35 C40 121.7(6) . . . yes
C36 C35 C40 118.9(7) . . . yes
C35 C36 C37 120.4(8) . . . yes
C35 C36 H36 120.3 . . . no
C37 C36 H36 119.3 . . . no
C36 C37 C38 119.1(8) . . . yes
C36 C37 H37 120.8 . . . no
C38 C37 H37 120.2 . . . no
C37 C38 C39 120.9(9) . . . yes
C37 C38 H38 118.3 . . . no
C39 C38 H38 120.7 . . . no
C38 C39 C40 119.4(9) . . . yes
C38 C39 H39 119.2 . . . no
C40 C39 H39 121.4 . . . no
C35 C40 C39 121.3(7) . . . yes
C35 C40 H40 119.2 . . . no
C39 C40 H40 119.5 . . . no
CL1 C41 CL2 114.4(6) . . . yes
CL1 C41 H41A 107.8 . . . no
CL1 C41 H41B 107.0 . . . no
CL2 C41 H41A 108.1 . . . no
CL2 C41 H41B 107.5 . . . no
H41A C41 H41B 112.1 . . . no

loop_
_geom_bond_atom_site_label_1
_geom_bond_atom_site_label_2
_geom_bond_distance
_geom_bond_site_symmetry_1
_geom_bond_site_symmetry_2
_geom_bond_publ_flag
CU1 O2 1.968(4) . . yes
CU1 O5 2.006(5) . . yes
CU1 N1 1.997(5) . . yes
CU1 N3 1.965(4) . . yes
O1 C1 1.415(7) . . yes
O1 C34 1.436(8) . . yes
O2 N5 1.286(8) . . yes
O3 N5 1.219(8) . . yes
O4 N5 1.232(7) . . yes
O5 N6 1.230(7) . . yes
O6 N6 1.250(8) . . yes
O7 N6 1.233(8) . . yes
N1 C2 1.330(7) . . yes
N1 C4 1.390(7) . . yes
N2 C2 1.340(8) . . yes
N2 C3 1.374(7) . . yes
N2 C5 1.443(8) . . yes
N3 C18 1.329(8) . . yes
N3 C20 1.392(7) . . yes
N4 C18 1.356(6) . . yes
N4 C19 1.388(8) . . yes
N4 C21 1.460(8) . . yes
C1 C2 1.497(8) . . yes
C1 C18 1.501(8) . . yes
C1 H1 0.96 . . no
C3 C4 1.369(9) . . yes
C3 C6 1.500(9) . . yes
C4 C12 1.485(8) . . yes
C5 H5A 0.95 . . no
C5 H5B 0.95 . . no
C5 H5C 0.95 . . no
C6 C7 1.389(10) . . yes
C6 C11 1.383(9) . . yes
C7 C8 1.35(1) . . yes
C7 H7 0.97 . . no
C8 C9 1.35(1) . . yes
C8 H8 0.94 . . no
C9 C10 1.37(2) . . yes
C9 H9 0.92 . . no
C10 C11 1.38(1) . . yes
C10 H10 0.96 . . no
C11 H11 0.95 . . no
C12 C13 1.384(8) . . yes
C12 C17 1.369(9) . . yes
C13 C14 1.38(1) . . yes
C13 H13 0.96 . . no
C14 C15 1.35(1) . . yes
C14 H14 0.95 . . no
C15 C16 1.36(1) . . yes
C15 H15 0.93 . . no
C16 C17 1.38(1) . . yes
C16 H16 0.96 . . no
C17 H17 0.95 . . no
C19 C20 1.383(8) . . yes
C19 C22 1.484(7) . . yes
C20 C28 1.456(8) . . yes
C21 H21A 0.95 . . no
C21 H21B 0.95 . . no
C21 H21C 0.95 . . no
C22 C23 1.376(8) . . yes
C22 C27 1.361(8) . . yes
C23 C24 1.392(10) . . yes
C23 H23 0.95 . . no
C24 C25 1.37(1) . . yes
C24 H24 0.95 . . no
C25 C26 1.38(1) . . yes
C25 H25 0.93 . . no
C26 C27 1.404(9) . . yes
C26 H26 0.95 . . no
C27 H27 0.94 . . no
C28 C29 1.383(9) . . yes
C28 C33 1.376(9) . . yes
C29 C30 1.38(1) . . yes
C29 H29 0.97 . . no
C30 C31 1.34(1) . . yes
C30 H30 0.95 . . no
C31 C32 1.36(1) . . yes
C31 H31 0.93 . . no
C32 C33 1.40(1) . . yes
C32 H32 0.96 . . no
C33 H33 0.95 . . no
C34 C35 1.52(1) . . yes
C34 H34A 0.95 . . no
C34 H34B 0.96 . . no
C35 C36 1.372(9) . . yes
C35 C40 1.38(1) . . yes
C36 C37 1.41(1) . . yes
C36 H36 0.97 . . no
C37 C38 1.38(2) . . yes
C37 H37 0.94 . . no
C38 C39 1.37(1) . . yes
C38 H38 0.94 . . no
C39 C40 1.38(1) . . yes
C39 H39 0.96 . . no
C40 H40 0.94 . . no
CL1 C41 1.67(1) . . yes
CL2 C41 1.71(1) . . yes
C41 H41A 0.93 . . no
C41 H41B 0.94 . . no

loop_
_geom_contact_atom_site_label_1
_geom_contact_atom_site_label_2
_geom_contact_distance
_geom_contact_site_symmetry_1
_geom_contact_site_symmetry_2
_geom_contact_publ_flag
O1 C30 3.172(8) . 1_655 no
O1 C31 3.527(8) . 1_655 no
O2 C26 3.372(7) . 4_655 no
O3 C21 3.510(9) . 4 no
O4 C21 3.203(9) . 4 no
O5 C21 3.510(8) . 4 no
O6 C31 3.442(9) . 1_655 no
O6 C5 3.598(8) . 4 no
O7 N2 3.066(7) . 4 no
O7 C5 3.122(8) . 4 no
O7 C41 3.23(1) . . no
O7 CL1 3.232(8) . . no
O7 C2 3.243(8) . 4 no
O7 C1 3.342(9) . 4 no
N3 CL2 3.450(5) . 4_554 no
N4 CL2 3.548(6) . 4_554 no
N5 C21 3.296(9) . 4 no
C5 C27 3.443(9) . 1_655 no
C7 C9 3.60(1) . 3_655 no
C18 CL2 3.492(6) . 4_554 no
C19 CL2 3.565(7) . 4_554 no
C20 CL2 3.490(7) . 4_554 no

loop_
_geom_torsion_atom_site_label_1
_geom_torsion_atom_site_label_2
_geom_torsion_atom_site_label_3
_geom_torsion_atom_site_label_4
_geom_torsion_site_symmetry_1
_geom_torsion_site_symmetry_2
_geom_torsion_site_symmetry_3
_geom_torsion_site_symmetry_4
_geom_torsion
_geom_torsion_publ_flag
CU1 O2 N5 O3 . . . . 4.6(7) no
CU1 O2 N5 O4 . . . . -175.8(5) no
CU1 O5 N6 O6 . . . . 3.2(6) no
CU1 O5 N6 O7 . . . . -174.5(5) no
CU1 N1 C2 N2 . . . . 160.7(3) no
CU1 N1 C2 C1 . . . . -19.1(7) no
CU1 N1 C4 C3 . . . . -158.4(4) no
CU1 N1 C4 C12 . . . . 28.5(7) no
CU1 N3 C18 N4 . . . . 178.8(3) no
CU1 N3 C18 C1 . . . . -9.1(7) no
CU1 N3 C20 C19 . . . . -179.7(4) no
CU1 N3 C20 C28 . . . . -3.8(7) no
O1 C1 C2 N1 . . . . 97.7(6) no
O1 C1 C2 N2 . . . . -82.1(6) no
O1 C1 C18 N3 . . . . -77.4(7) no
O1 C1 C18 N4 . . . . 93.6(6) no
O1 C34 C35 C36 . . . . -151.0(6) no
O1 C34 C35 C40 . . . . 33.1(8) no
O2 CU1 O5 N6 . . . . 82.3(4) no
O2 CU1 N1 C2 . . . . -143.0(4) no
O2 CU1 N1 C4 . . . . 13.7(4) no
O2 CU1 N3 C18 . . . . -163(1) no
O2 CU1 N3 C20 . . . . 16(2) no
O5 CU1 O2 N5 . . . . 82.1(4) no
O5 CU1 N1 C2 . . . . -54.2(8) no
O5 CU1 N1 C4 . . . . 102.5(8) no
O5 CU1 N3 C18 . . . . 137.3(4) no
O5 CU1 N3 C20 . . . . -42.6(4) no
N1 CU1 O2 N5 . . . . -112.8(4) no
N1 CU1 O5 N6 . . . . -7.3(9) no
N1 CU1 N3 C18 . . . . -27.9(4) no
N1 CU1 N3 C20 . . . . 152.3(4) no
N1 C2 N2 C3 . . . . 2.0(6) no
N1 C2 N2 C5 . . . . -172.5(5) no
N1 C2 C1 C18 . . . . -26.0(7) no
N1 C4 C3 N2 . . . . 0.8(5) no
N1 C4 C3 C6 . . . . -169.7(5) no
N1 C4 C12 C13 . . . . -127.6(6) no
N1 C4 C12 C17 . . . . 54.0(8) no
N2 C2 N1 C4 . . . . -1.5(5) no
N2 C2 C1 C18 . . . . 154.2(5) no
N2 C3 C4 C12 . . . . 173.5(5) no
N2 C3 C6 C7 . . . . -60.8(7) no
N2 C3 C6 C11 . . . . 117.6(7) no
N3 CU1 O2 N5 . . . . 22(2) no
N3 CU1 O5 N6 . . . . -102.4(4) no
N3 CU1 N1 C2 . . . . 40.8(4) no
N3 CU1 N1 C4 . . . . -162.5(4) no
N3 C18 N4 C19 . . . . 1.6(6) no
N3 C18 N4 C21 . . . . -172.9(5) no
N3 C18 C1 C2 . . . . 42.4(7) no
N3 C20 C19 N4 . . . . 0.5(6) no
N3 C20 C19 C22 . . . . 180.0(5) no
N3 C20 C28 C29 . . . . 137.9(5) no
N3 C20 C28 C33 . . . . -43.7(7) no
N4 C18 N3 C20 . . . . -1.2(6) no
N4 C18 C1 C2 . . . . -146.5(5) no
N4 C19 C20 C28 . . . . -175.2(5) no
N4 C19 C22 C23 . . . . -92.4(7) no
N4 C19 C22 C27 . . . . 85.0(7) no
C1 O1 C34 C35 . . . . 91.9(7) no
C1 C2 N1 C4 . . . . 178.7(5) no
C1 C2 N2 C3 . . . . -178.1(4) no
C1 C2 N2 C5 . . . . 7.3(8) no
C1 C18 N3 C20 . . . . 170.8(5) no
C1 C18 N4 C19 . . . . -170.6(5) no
C1 C18 N4 C21 . . . . 14.9(8) no
C2 N1 C4 C3 . . . . 0.4(5) no
C2 N1 C4 C12 . . . . -172.7(5) no
C2 N2 C3 C4 . . . . -1.7(5) no
C2 N2 C3 C6 . . . . 170.1(5) no
C2 C1 O1 C34 . . . . 154.5(5) no
C3 C4 C12 C13 . . . . 60.7(8) no
C3 C4 C12 C17 . . . . -117.8(7) no
C3 C6 C7 C8 . . . . 179.8(7) no
C3 C6 C11 C10 . . . . -179.0(7) no
C4 C3 N2 C5 . . . . 172.8(5) no
C4 C3 C6 C7 . . . . 108.6(8) no
C4 C3 C6 C11 . . . . -73.0(8) no
C4 C12 C13 C14 . . . . -175.4(7) no
C4 C12 C17 C16 . . . . 176.9(7) no
C5 N2 C3 C6 . . . . -15.3(8) no
C6 C3 C4 C12 . . . . 3.0(9) no
C6 C7 C8 C9 . . . . -1(1) no
C6 C11 C10 C9 . . . . 0(1) no
C7 C6 C11 C10 . . . . 0(1) no
C7 C8 C9 C10 . . . . 0(1) no
C8 C7 C6 C11 . . . . 1(1) no
C8 C9 C10 C11 . . . . 0(1) no
C12 C13 C14 C15 . . . . -3(1) no
C12 C17 C16 C15 . . . . 0(1) no
C13 C12 C17 C16 . . . . -1(1) no
C13 C14 C15 C16 . . . . 1(1) no
C14 C13 C12 C17 . . . . 3(1) no
C14 C15 C16 C17 . . . . 0(1) no
C18 N3 C20 C19 . . . . 0.4(6) no
C18 N3 C20 C28 . . . . 176.3(5) no
C18 N4 C19 C20 . . . . -1.3(6) no
C18 N4 C19 C22 . . . . 179.2(5) no
C18 C1 O1 C34 . . . . -82.4(7) no
C19 C20 C28 C29 . . . . -47.1(8) no
C19 C20 C28 C33 . . . . 131.4(6) no
C19 C22 C23 C24 . . . . 179.2(7) no
C19 C22 C27 C26 . . . . -178.0(6) no
C20 C19 N4 C21 . . . . 173.5(5) no
C20 C19 C22 C23 . . . . 88.2(8) no
C20 C19 C22 C27 . . . . -94.3(8) no
C20 C28 C29 C30 . . . . 178.0(5) no
C20 C28 C33 C32 . . . . -178.7(5) no
C21 N4 C19 C22 . . . . -6.0(8) no
C22 C19 C20 C28 . . . . 4.2(10) no
C22 C23 C24 C25 . . . . -2(1) no
C22 C27 C26 C25 . . . . 0(1) no
C23 C22 C27 C26 . . . . 0(1) no
C23 C24 C25 C26 . . . . 1(1) no
C24 C23 C22 C27 . . . . 1(1) no
C24 C25 C26 C27 . . . . 0(1) no
C28 C29 C30 C31 . . . . 0.5(10) no
C28 C33 C32 C31 . . . . 1.0(9) no
C29 C28 C33 C32 . . . . -0.2(8) no
C29 C30 C31 C32 . . . . 0(1) no
C30 C29 C28 C33 . . . . -0.5(8) no
C30 C31 C32 C33 . . . . -1.0(10) no
C34 C35 C36 C37 . . . . -173.7(7) no
C34 C35 C40 C39 . . . . 175.1(7) no
C35 C36 C37 C38 . . . . -1(1) no
C35 C40 C39 C38 . . . . -1(1) no
C36 C35 C40 C39 . . . . 0(1) no
C36 C37 C38 C39 . . . . 0(1) no
C37 C36 C35 C40 . . . . 2(1) no
C37 C38 C39 C40 . . . . 1(1) no
